data_4318728
loop_
_publ_author_name
'Christophe Lescop'
'Dominique Luneau'
'Paul Rey'
'Guillaume Bussi\`ere'
'Christian Reber'

_publ_contact_author
;
       Dominique LUNEAU
       Laboratoire de Chimie Inorganique et Biologique (UMR 5046)
       DRFMC
       CEA-Grenoble
       38054 Grenoble, France
;
_publ_contact_author_email luneau@drfmc.ceng.cea.fr
_publ_contact_author_fax '33 438 785 090'
_publ_contact_author_phone '33 438 784 462'
_publ_section_title
;
 Synthesis, Structures, and Magnetic and Optical Properties of a Series of
 Europium(III) and Gadolinium(III) Complexes with Chelating Nitronyl and
 Imino Nitroxide Free Radicals
;
_journal_name_full 'Inorganic Chemistry'
_journal_page_first 5566
_journal_page_last 5574
_journal_paper_doi 10.1021/ic0257928
_journal_volume 41
_journal_year 2002
_chemical_formula_sum 'C29 H20 F18 Gd N4 O7'
_chemical_formula_weight 1035.74
_chemical_name_systematic
;
  ?
;
_space_group_IT_number 14
_symmetry_cell_setting monoclinic
_symmetry_space_group_name_Hall '-P 2yn'
_symmetry_space_group_name_H-M 'P 1 21/n 1'
_atom_sites_solution_hydrogens geom
_atom_sites_solution_primary direct
_atom_sites_solution_secondary difmap
_audit_creation_method SHELXL-97
_cell_angle_alpha 90.00
_cell_angle_beta 108.795(2)
_cell_angle_gamma 90.00
_cell_formula_units_Z 4
_cell_length_a 11.4160(14)
_cell_length_b 21.877(3)
_cell_length_c 16.1879(19)
_cell_measurement_temperature 193(2)
_cell_volume 3827.3(8)
_computing_cell_refinement 'Bruker SMART'
_computing_data_collection 'Bruker SMART'
_computing_data_reduction 'Bruker SHELXTL'
_computing_molecular_graphics 'Bruker SHELXTL'
_computing_publication_material 'Bruker SHELXTL'
_computing_structure_refinement 'SHELXL-97 (Sheldrick, 1997)'
_computing_structure_solution 'SHELXS-97 (Sheldrick, 1990)'
_diffrn_ambient_temperature 193(2)
_diffrn_measured_fraction_theta_full 0.910
_diffrn_measured_fraction_theta_max 0.910
_diffrn_measurement_device_type 'CCD area detector'
_diffrn_measurement_method 'phi and omega scans'
_diffrn_radiation_monochromator graphite
_diffrn_radiation_source 'fine-focus sealed tube'
_diffrn_radiation_type MoK\a
_diffrn_radiation_wavelength 0.71073
_diffrn_reflns_av_R_equivalents 0.1044
_diffrn_reflns_av_sigmaI/netI 0.1371
_diffrn_reflns_limit_h_max 15
_diffrn_reflns_limit_h_min -11
_diffrn_reflns_limit_k_max 29
_diffrn_reflns_limit_k_min -29
_diffrn_reflns_limit_l_max 15
_diffrn_reflns_limit_l_min -21
_diffrn_reflns_number 24449
_diffrn_reflns_theta_full 28.98
_diffrn_reflns_theta_max 28.98
_diffrn_reflns_theta_min 1.62
_exptl_absorpt_coefficient_mu 1.869
_exptl_absorpt_correction_type none
_exptl_crystal_colour orange
_exptl_crystal_density_diffrn 1.797
_exptl_crystal_density_method 'not measured'
_exptl_crystal_description block
_exptl_crystal_F_000 2016
_exptl_crystal_size_max 0.05
_exptl_crystal_size_mid 0.05
_exptl_crystal_size_min 0.2
_refine_diff_density_max 1.545
_refine_diff_density_min -2.317
_refine_diff_density_rms 0.224
_refine_ls_extinction_method none
_refine_ls_goodness_of_fit_ref 0.792
_refine_ls_hydrogen_treatment mixed
_refine_ls_matrix_type full
_refine_ls_number_parameters 631
_refine_ls_number_reflns 9246
_refine_ls_number_restraints 0
_refine_ls_restrained_S_all 0.792
_refine_ls_R_factor_all 0.1083
_refine_ls_R_factor_gt 0.0522
_refine_ls_shift/su_max 0.144
_refine_ls_shift/su_mean 0.005
_refine_ls_structure_factor_coef Fsqd
_refine_ls_weighting_details 'calc w=1/[\s^2^(Fo^2^)+(0.1000P)^2^+0.0000P] where P=(Fo^2^+2Fc^2^)/3'
_refine_ls_weighting_scheme calc
_refine_ls_wR_factor_gt 0.1216
_refine_ls_wR_factor_ref 0.1542
_reflns_number_gt 5313
_reflns_number_total 9246
_reflns_threshold_expression >2sigma(I)
_cod_data_source_file ic0257928_5.cif
_cod_data_source_block cl402b_compound_3a
_cod_depositor_comments
;
The following automatic conversions were performed:

'_symmetry_cell_setting' value 'Monoclinic' changed to 'monoclinic'
according to the built-in table from CIF Core dictionary named
'cif_core.dic' version 2.4.1 from 2010-06-29.

Automatic conversion script
Id: cif_fix_values 1646 2011-03-28 12:23:43Z adriana 
;
_cod_original_cell_volume 3827.4(8)
_cod_database_code 4318728

loop_
_symmetry_equiv_pos_as_xyz
'x, y, z'
'-x+1/2, y+1/2, -z+1/2'
'-x, -y, -z'
'x-1/2, -y-1/2, z-1/2'

loop_
_atom_site_label
_atom_site_type_symbol
_atom_site_fract_x
_atom_site_fract_y
_atom_site_fract_z
_atom_site_U_iso_or_equiv
_atom_site_adp_type
_atom_site_occupancy
_atom_site_symmetry_multiplicity
_atom_site_calc_flag
_atom_site_refinement_flags
_atom_site_disorder_assembly
_atom_site_disorder_group
Gd Gd 0.12158(3) 0.197811(13) 0.83696(2) 0.02516(11) Uani 1 1 d . . .
N1 N -0.0093(5) 0.1205(2) 0.7222(4) 0.0326(13) Uani 1 1 d . . .
N2 N -0.1002(6) 0.0964(3) 0.5804(4) 0.0451(16) Uani 1 1 d . . .
N3 N 0.0503(5) 0.2382(2) 0.6830(3) 0.0291(12) Uani 1 1 d . . .
N4 N -0.0456(5) 0.2257(2) 0.5410(4) 0.0336(13) Uani 1 1 d . . .
H4A H -0.0863 0.2075 0.4916 0.040 Uiso 1 1 calc R . .
O2 O -0.1377(6) 0.1053(3) 0.4991(3) 0.0675(18) Uani 1 1 d . . .
O1H O 0.2554(4) 0.14650(19) 0.7711(3) 0.0343(11) Uani 1 1 d . . .
O2H O 0.2945(4) 0.2626(2) 0.8456(3) 0.0344(11) Uani 1 1 d . . .
O3H O 0.1850(4) 0.10829(18) 0.9218(3) 0.0338(11) Uani 1 1 d . . .
O4H O 0.1828(4) 0.2259(2) 0.9865(3) 0.0347(11) Uani 1 1 d . . .
O5H O -0.0594(4) 0.1847(2) 0.8731(3) 0.0376(12) Uani 1 1 d . . .
O6H O 0.0369(4) 0.29640(19) 0.8407(3) 0.0365(11) Uani 1 1 d . . .
C1 C -0.0383(6) 0.1383(3) 0.6429(4) 0.0341(16) Uani 1 1 d . . .
C2 C -0.0433(7) 0.0535(3) 0.7196(5) 0.0374(17) Uani 1 1 d . . .
C3 C -0.1372(7) 0.0436(3) 0.6269(5) 0.0443(18) Uani 1 1 d . . .
C4 C -0.0973(8) 0.0400(4) 0.7929(5) 0.058(2) Uani 1 1 d . . .
H4B H -0.0337 0.0470 0.8495 0.087 Uiso 1 1 calc R . .
H4C H -0.1248 -0.0026 0.7890 0.087 Uiso 1 1 calc R . .
H4D H -0.1679 0.0671 0.7872 0.087 Uiso 1 1 calc R . .
C5 C 0.0787(7) 0.0178(3) 0.7344(6) 0.051(2) Uani 1 1 d . . .
H5A H 0.1343 0.0253 0.7938 0.077 Uiso 1 1 calc R . .
H5B H 0.1184 0.0314 0.6922 0.077 Uiso 1 1 calc R . .
H5C H 0.0607 -0.0261 0.7266 0.077 Uiso 1 1 calc R . .
C6 C -0.2728(7) 0.0546(4) 0.6202(6) 0.063(2) Uani 1 1 d . . .
H6A H -0.3261 0.0476 0.5600 0.094 Uiso 1 1 calc R . .
H6B H -0.2828 0.0968 0.6372 0.094 Uiso 1 1 calc R . .
H6C H -0.2961 0.0263 0.6593 0.094 Uiso 1 1 calc R . .
C7 C -0.1267(9) -0.0156(3) 0.5806(5) 0.066(3) Uani 1 1 d . . .
H7A H -0.1900 -0.0163 0.5228 0.099 Uiso 1 1 calc R . .
H7B H -0.1389 -0.0504 0.6150 0.099 Uiso 1 1 calc R . .
H7C H -0.0445 -0.0182 0.5740 0.099 Uiso 1 1 calc R . .
C8 C -0.0093(6) 0.2003(3) 0.6201(5) 0.0322(15) Uani 1 1 d . . .
C9 C 0.0525(6) 0.2938(3) 0.6410(5) 0.0307(15) Uani 1 1 d . . .
C10 C 0.0990(6) 0.3508(3) 0.6756(4) 0.0370(17) Uani 1 1 d . . .
H10A H 0.1376 0.3568 0.7365 0.044 Uiso 1 1 calc R . .
C11 C 0.0857(7) 0.3974(3) 0.6166(5) 0.0426(18) Uani 1 1 d . . .
H11A H 0.1156 0.4368 0.6378 0.051 Uiso 1 1 calc R . .
C12 C 0.0295(6) 0.3895(3) 0.5256(5) 0.0420(18) Uani 1 1 d . . .
H12A H 0.0251 0.4230 0.4874 0.050 Uiso 1 1 calc R . .
C13 C -0.0183(6) 0.3345(3) 0.4923(5) 0.0356(16) Uani 1 1 d . . .
H13A H -0.0578 0.3290 0.4315 0.043 Uiso 1 1 calc R . .
C14 C -0.0070(6) 0.2865(3) 0.5513(5) 0.0340(16) Uani 1 1 d . . .
C1H C 0.3618(12) 0.1186(6) 0.6743(8) 0.084(4) Uani 1 1 d . . .
C2H C 0.3282(7) 0.1658(3) 0.7328(5) 0.0454(19) Uani 1 1 d . A .
C3H C 0.3815(7) 0.2237(4) 0.7407(5) 0.050(2) Uani 1 1 d . . .
H3HA H 0.4319 0.2340 0.7062 0.060 Uiso 1 1 calc R A .
C4H C 0.3622(7) 0.2665(3) 0.7981(5) 0.0378(17) Uani 1 1 d . A .
C5H C 0.4380(9) 0.3266(4) 0.8091(7) 0.056(2) Uani 1 1 d . . .
C6H C 0.2312(9) 0.0262(3) 1.0208(5) 0.047(2) Uani 1 1 d . . .
C7H C 0.2085(6) 0.0958(3) 1.0009(4) 0.0333(15) Uani 1 1 d . B .
C8H C 0.2127(6) 0.1347(3) 1.0688(4) 0.0371(16) Uani 1 1 d . . .
H8HA H 0.2282 0.1184 1.1258 0.044 Uiso 1 1 calc R B .
C9H C 0.1948(6) 0.1969(3) 1.0556(4) 0.0323(15) Uani 1 1 d . B .
C10H C 0.1880(7) 0.2360(4) 1.1317(5) 0.0402(17) Uani 1 1 d . . .
C11H C -0.2097(10) 0.1876(5) 0.9415(9) 0.074(3) Uani 1 1 d . . .
C12H C -0.1195(7) 0.2200(3) 0.9058(5) 0.0387(17) Uani 1 1 d . . .
C13H C -0.1129(7) 0.2829(3) 0.9120(5) 0.0444(19) Uani 1 1 d . . .
H13B H -0.1598 0.3036 0.9423 0.053 Uiso 1 1 calc R . .
C14H C -0.0408(7) 0.3160(3) 0.8758(4) 0.0332(16) Uani 1 1 d . C .
C15H C -0.0502(9) 0.3865(4) 0.8742(6) 0.051(2) Uani 1 1 d . . .
F1 F 0.425(4) 0.0729(15) 0.720(3) 0.173(16) Uani 0.50 1 d P A -1
F2 F 0.2623(10) 0.1075(6) 0.6074(7) 0.189(5) Uani 1 1 d . A -1
F3 F 0.431(5) 0.1426(19) 0.635(3) 0.156(18) Uani 0.50 1 d P A -1
F1B F 0.363(3) 0.0661(12) 0.698(3) 0.127(16) Uani 0.50 1 d P A -2
F3B F 0.458(4) 0.128(2) 0.650(3) 0.155(17) Uani 0.50 1 d P A -2
F4 F 0.5377(6) 0.3216(3) 0.8777(5) 0.115(3) Uani 1 1 d . A -1
F5 F 0.502(3) 0.3363(16) 0.753(3) 0.149(17) Uani 0.50 1 d P A -1
F6 F 0.3763(5) 0.3732(2) 0.8246(4) 0.0749(16) Uani 1 1 d . A -1
F5B F 0.452(3) 0.3423(12) 0.7361(17) 0.069(5) Uani 0.50 1 d P A -2
F7 F 0.127(4) -0.0090(12) 0.995(3) 0.083(9) Uani 0.50 1 d P B -1
F8 F 0.282(4) 0.0126(17) 1.104(2) 0.108(13) Uani 0.50 1 d P B -1
F9 F 0.305(2) 0.0045(14) 0.982(2) 0.070(7) Uani 0.50 1 d P B -1
F7B F 0.129(4) 0.0048(12) 1.016(3) 0.076(8) Uani 0.50 1 d P B -2
F8B F 0.307(3) 0.0181(12) 1.100(2) 0.063(7) Uani 0.50 1 d P B -2
F9B F 0.274(3) -0.0007(15) 0.964(2) 0.121(14) Uani 0.50 1 d P B -2
F10 F 0.210(3) 0.2923(7) 1.1212(16) 0.095(9) Uani 0.50 1 d P B -1
F11 F 0.259(2) 0.2187(11) 1.2030(11) 0.094(10) Uani 0.50 1 d P B -1
F12 F 0.0734(5) 0.2456(3) 1.1243(4) 0.103(2) Uani 1 1 d . B -1
F10B F 0.257(3) 0.2822(13) 1.149(2) 0.150(16) Uani 0.50 1 d P B -2
F11B F 0.203(3) 0.2048(13) 1.2061(16) 0.119(12) Uani 0.50 1 d P B -2
F13 F -0.3018(8) 0.1648(5) 0.8773(6) 0.176(4) Uani 1 1 d . . .
F14 F -0.1612(8) 0.1422(3) 0.9908(6) 0.148(4) Uani 1 1 d . . .
F15 F -0.2575(7) 0.2217(3) 0.9892(6) 0.123(3) Uani 1 1 d . . .
F16 F -0.148(5) 0.4048(17) 0.817(2) 0.123(15) Uani 0.50 1 d P C -1
F17 F 0.050(3) 0.4130(9) 0.8697(18) 0.070(8) Uani 0.50 1 d P C -1
F18 F -0.069(3) 0.4089(11) 0.9428(15) 0.064(6) Uani 0.50 1 d P C -1
F16B F -0.125(3) 0.4037(11) 0.7961(18) 0.073(7) Uani 0.50 1 d P C -2
F17B F 0.053(3) 0.4136(13) 0.891(2) 0.127(12) Uani 0.50 1 d P C -2
F18B F -0.092(4) 0.4076(14) 0.939(2) 0.139(14) Uani 0.50 1 d P C -2

loop_
_atom_site_aniso_label
_atom_site_aniso_U_11
_atom_site_aniso_U_22
_atom_site_aniso_U_33
_atom_site_aniso_U_23
_atom_site_aniso_U_13
_atom_site_aniso_U_12
Gd 0.03031(18) 0.01943(15) 0.02939(17) 0.00220(14) 0.01471(12) 0.00018(14)
N1 0.034(3) 0.026(3) 0.042(3) 0.004(2) 0.018(3) -0.003(2)
N2 0.060(4) 0.038(3) 0.034(3) -0.006(3) 0.010(3) -0.015(3)
N3 0.034(3) 0.025(3) 0.027(3) 0.004(2) 0.008(2) -0.003(2)
N4 0.036(3) 0.031(3) 0.034(3) -0.003(3) 0.011(2) -0.006(3)
O2 0.099(5) 0.060(4) 0.035(3) -0.004(3) 0.010(3) -0.032(3)
O1H 0.045(3) 0.027(2) 0.039(3) -0.004(2) 0.025(2) -0.005(2)
O2H 0.039(3) 0.031(2) 0.040(3) -0.002(2) 0.024(2) -0.004(2)
O3H 0.041(3) 0.023(2) 0.040(3) 0.002(2) 0.017(2) 0.003(2)
O4H 0.040(3) 0.029(2) 0.034(3) 0.002(2) 0.011(2) -0.002(2)
O5H 0.034(3) 0.034(3) 0.054(3) -0.002(2) 0.026(2) 0.000(2)
O6H 0.043(3) 0.029(2) 0.041(3) 0.006(2) 0.020(2) 0.007(2)
C1 0.038(4) 0.024(3) 0.043(4) 0.000(3) 0.018(3) -0.005(3)
C2 0.049(4) 0.021(3) 0.045(4) -0.001(3) 0.018(3) -0.009(3)
C3 0.054(5) 0.032(4) 0.048(4) -0.001(3) 0.018(4) -0.013(3)
C4 0.077(6) 0.049(5) 0.057(5) 0.003(4) 0.035(4) -0.023(4)
C5 0.057(5) 0.023(3) 0.072(6) 0.006(4) 0.018(4) 0.003(3)
C6 0.048(5) 0.055(5) 0.084(7) 0.009(5) 0.019(5) -0.011(4)
C7 0.099(7) 0.037(4) 0.058(5) -0.014(4) 0.019(5) -0.017(5)
C8 0.031(4) 0.029(3) 0.038(4) 0.005(3) 0.015(3) -0.003(3)
C9 0.026(3) 0.028(3) 0.040(4) 0.007(3) 0.012(3) 0.002(3)
C10 0.043(4) 0.032(4) 0.033(4) 0.005(3) 0.008(3) -0.009(3)
C11 0.052(5) 0.029(4) 0.048(4) 0.010(3) 0.019(4) -0.007(3)
C12 0.044(4) 0.035(4) 0.050(5) 0.019(3) 0.020(3) -0.001(3)
C13 0.031(4) 0.039(4) 0.038(4) 0.015(3) 0.014(3) 0.003(3)
C14 0.028(4) 0.033(4) 0.041(4) 0.010(3) 0.013(3) -0.001(3)
C1H 0.103(10) 0.088(9) 0.098(9) -0.058(7) 0.082(8) -0.036(7)
C2H 0.049(5) 0.042(4) 0.053(5) -0.015(4) 0.028(4) -0.005(4)
C3H 0.059(5) 0.051(4) 0.060(5) -0.013(4) 0.047(4) -0.024(4)
C4H 0.041(4) 0.030(4) 0.045(4) -0.004(3) 0.018(3) -0.002(3)
C5H 0.064(6) 0.046(5) 0.075(6) -0.006(5) 0.045(5) -0.020(4)
C6H 0.070(6) 0.028(4) 0.048(5) 0.010(3) 0.028(4) 0.017(4)
C7H 0.036(4) 0.030(3) 0.041(4) 0.014(3) 0.020(3) 0.005(3)
C8H 0.049(4) 0.036(4) 0.033(4) 0.006(3) 0.023(3) 0.004(3)
C9H 0.021(3) 0.044(4) 0.034(4) -0.002(3) 0.011(3) 0.003(3)
C10H 0.039(4) 0.051(5) 0.036(4) -0.004(4) 0.019(3) 0.006(4)
C11H 0.065(7) 0.061(6) 0.117(9) -0.007(6) 0.058(7) -0.012(5)
C12H 0.032(4) 0.044(4) 0.043(4) 0.002(4) 0.017(3) 0.000(3)
C13H 0.042(4) 0.041(4) 0.057(5) -0.003(4) 0.026(4) 0.008(3)
C14H 0.040(4) 0.027(3) 0.032(4) -0.003(3) 0.012(3) 0.013(3)
C15H 0.055(6) 0.036(4) 0.062(6) -0.004(4) 0.017(5) 0.015(4)
F1 0.21(4) 0.09(2) 0.27(3) -0.03(2) 0.13(3) 0.07(2)
F2 0.200(10) 0.233(12) 0.161(8) -0.155(9) 0.098(7) -0.067(9)
F3 0.29(4) 0.075(15) 0.23(3) -0.063(14) 0.25(3) -0.049(16)
F1B 0.20(3) 0.037(9) 0.24(4) -0.040(15) 0.20(3) -0.026(16)
F3B 0.16(2) 0.10(2) 0.29(4) -0.11(2) 0.19(2) -0.09(2)
F4 0.074(4) 0.079(4) 0.159(7) 0.024(4) -0.009(5) -0.044(3)
F5 0.20(3) 0.11(2) 0.22(3) -0.089(19) 0.18(3) -0.12(2)
F6 0.094(4) 0.038(3) 0.112(4) -0.017(3) 0.061(3) -0.026(3)
F5B 0.116(16) 0.045(7) 0.085(10) -0.003(7) 0.084(10) -0.030(9)
F7 0.081(12) 0.017(11) 0.14(2) 0.008(12) 0.017(13) 0.000(9)
F8 0.22(3) 0.069(15) 0.059(15) 0.038(12) 0.071(19) 0.017(17)
F9 0.084(9) 0.031(8) 0.12(2) 0.015(10) 0.073(10) 0.023(6)
F7B 0.079(11) 0.016(10) 0.15(2) -0.001(10) 0.054(12) -0.021(9)
F8B 0.080(9) 0.027(7) 0.065(17) 0.022(8) -0.001(10) 0.013(7)
F9B 0.28(4) 0.060(15) 0.068(11) 0.036(10) 0.113(19) 0.09(2)
F10 0.21(3) 0.027(6) 0.076(11) -0.024(6) 0.094(15) -0.021(9)
F11 0.126(17) 0.106(19) 0.024(8) -0.013(8) -0.013(9) 0.075(15)
F12 0.068(4) 0.161(6) 0.097(5) -0.061(5) 0.050(3) 0.009(4)
F10B 0.141(19) 0.19(3) 0.18(3) -0.16(2) 0.14(2) -0.14(2)
F11B 0.25(3) 0.085(11) 0.063(12) -0.001(8) 0.102(18) 0.008(16)
F13 0.106(6) 0.261(11) 0.190(9) -0.083(9) 0.086(6) -0.119(7)
F14 0.170(8) 0.105(5) 0.240(10) 0.079(6) 0.164(7) 0.026(5)
F15 0.143(6) 0.098(5) 0.195(8) -0.018(5) 0.146(6) -0.021(4)
F16 0.17(2) 0.074(13) 0.10(3) -0.013(13) 0.010(17) 0.063(14)
F17 0.12(2) 0.017(7) 0.116(14) -0.003(8) 0.103(16) 0.005(9)
F18 0.085(10) 0.047(11) 0.068(12) -0.038(9) 0.034(8) 0.013(8)
F16B 0.125(17) 0.030(8) 0.034(8) 0.012(6) -0.015(10) 0.029(9)
F17B 0.11(2) 0.052(12) 0.19(3) -0.031(14) 0.000(16) -0.009(13)
F18B 0.24(4) 0.068(16) 0.17(3) 0.029(15) 0.15(2) 0.044(18)

loop_
_atom_type_symbol
_atom_type_description
_atom_type_scat_dispersion_real
_atom_type_scat_dispersion_imag
_atom_type_scat_source
C C 0.0033 0.0016 'International Tables Vol C Tables 4.2.6.8 and 6.1.1.4'
H H 0.0000 0.0000 'International Tables Vol C Tables 4.2.6.8 and 6.1.1.4'
N N 0.0061 0.0033 'International Tables Vol C Tables 4.2.6.8 and 6.1.1.4'
O O 0.0106 0.0060 'International Tables Vol C Tables 4.2.6.8 and 6.1.1.4'
F F 0.0171 0.0103 'International Tables Vol C Tables 4.2.6.8 and 6.1.1.4'
Gd Gd -0.1653 3.9035 'International Tables Vol C Tables 4.2.6.8 and 6.1.1.4'

loop_
_geom_angle_atom_site_label_1
_geom_angle_atom_site_label_2
_geom_angle_atom_site_label_3
_geom_angle
_geom_angle_site_symmetry_1
_geom_angle_site_symmetry_3
_geom_angle_publ_flag
O5H Gd O3H 83.29(16) . . ?
O5H Gd O6H 72.86(16) . . ?
O3H Gd O6H 142.04(16) . . ?
O5H Gd O4H 76.71(17) . . ?
O3H Gd O4H 71.80(15) . . ?
O6H Gd O4H 74.20(16) . . ?
O5H Gd O2H 146.60(16) . . ?
O3H Gd O2H 111.30(15) . . ?
O6H Gd O2H 78.19(16) . . ?
O4H Gd O2H 79.72(16) . . ?
O5H Gd O1H 142.38(15) . . ?
O3H Gd O1H 75.62(15) . . ?
O6H Gd O1H 139.30(16) . . ?
O4H Gd O1H 123.56(15) . . ?
O2H Gd O1H 70.93(15) . . ?
O5H Gd N3 105.09(17) . . ?
O3H Gd N3 143.62(16) . . ?
O6H Gd N3 72.63(17) . . ?
O4H Gd N3 144.40(16) . . ?
O2H Gd N3 81.23(16) . . ?
O1H Gd N3 76.95(16) . . ?
O5H Gd N1 75.41(17) . . ?
O3H Gd N1 82.78(15) . . ?
O6H Gd N1 117.68(16) . . ?
O4H Gd N1 144.05(16) . . ?
O2H Gd N1 134.38(16) . . ?
O1H Gd N1 71.35(16) . . ?
N3 Gd N1 66.00(16) . . ?
C1 N1 C2 106.6(5) . . ?
C1 N1 Gd 115.0(4) . . ?
C2 N1 Gd 137.2(4) . . ?
O2 N2 C1 125.7(6) . . ?
O2 N2 C3 125.7(6) . . ?
C1 N2 C3 107.6(6) . . ?
C8 N3 C9 104.8(5) . . ?
C8 N3 Gd 117.7(4) . . ?
C9 N3 Gd 137.4(4) . . ?
C8 N4 C14 107.1(6) . . ?
C2H O1H Gd 132.6(4) . . ?
C4H O2H Gd 131.4(4) . . ?
C7H O3H Gd 134.3(4) . . ?
C9H O4H Gd 133.7(4) . . ?
C12H O5H Gd 132.5(5) . . ?
C14H O6H Gd 131.7(4) . . ?
N1 C1 N2 116.1(6) . . ?
N1 C1 C8 121.7(6) . . ?
N2 C1 C8 122.2(6) . . ?
N1 C2 C4 109.2(6) . . ?
N1 C2 C5 105.9(5) . . ?
C4 C2 C5 110.5(6) . . ?
N1 C2 C3 104.6(5) . . ?
C4 C2 C3 113.5(6) . . ?
C5 C2 C3 112.7(6) . . ?
N2 C3 C7 109.0(7) . . ?
N2 C3 C6 106.4(6) . . ?
C7 C3 C6 109.7(7) . . ?
N2 C3 C2 99.1(5) . . ?
C7 C3 C2 117.1(6) . . ?
C6 C3 C2 114.3(7) . . ?
N3 C8 N4 113.8(5) . . ?
N3 C8 C1 119.2(6) . . ?
N4 C8 C1 126.8(6) . . ?
N3 C9 C10 130.1(6) . . ?
N3 C9 C14 109.2(5) . . ?
C10 C9 C14 120.7(6) . . ?
C11 C10 C9 116.2(6) . . ?
C10 C11 C12 123.0(6) . . ?
C13 C12 C11 120.8(6) . . ?
C12 C13 C14 117.2(7) . . ?
C13 C14 N4 132.8(7) . . ?
C13 C14 C9 122.1(6) . . ?
N4 C14 C9 105.1(6) . . ?
F1B C1H F3B 109(3) . . ?
F1B C1H F2 90(2) . . ?
F3B C1H F2 112(2) . . ?
F1B C1H F3 127(3) . . ?
F3B C1H F3 21(5) . . ?
F2 C1H F3 100(3) . . ?
F1B C1H F1 32(3) . . ?
F3B C1H F1 86(3) . . ?
F2 C1H F1 120(2) . . ?
F3 C1H F1 107(3) . . ?
F1B C1H C2H 115.3(15) . . ?
F3B C1H C2H 118.8(16) . . ?
F2 C1H C2H 108.2(11) . . ?
F3 C1H C2H 110.5(18) . . ?
F1 C1H C2H 111(2) . . ?
O1H C2H C3H 126.7(7) . . ?
O1H C2H C1H 114.5(7) . . ?
C3H C2H C1H 118.8(7) . . ?
C4H C3H C2H 121.2(7) . . ?
O2H C4H C3H 128.8(6) . . ?
O2H C4H C5H 114.6(6) . . ?
C3H C4H C5H 116.5(7) . . ?
F5B C5H F6 101.6(14) . . ?
F5B C5H F4 117.8(15) . . ?
F6 C5H F4 106.0(8) . . ?
F5B C5H F5 25(3) . . ?
F6 C5H F5 116.5(18) . . ?
F4 C5H F5 94.0(18) . . ?
F5B C5H C4H 110.5(14) . . ?
F6 C5H C4H 111.6(7) . . ?
F4 C5H C4H 109.1(7) . . ?
F5 C5H C4H 117.4(17) . . ?
F7B C6H F9 125(2) . . ?
F7B C6H F8B 109(3) . . ?
F9 C6H F8B 95(2) . . ?
F7B C6H F8 95(3) . . ?
F9 C6H F8 106(2) . . ?
F8B C6H F8 15(3) . . ?
F7B C6H F9B 110(2) . . ?
F9 C6H F9B 17(3) . . ?
F8B C6H F9B 110(2) . . ?
F8 C6H F9B 118(2) . . ?
F7B C6H F7 19(3) . . ?
F9 C6H F7 106(2) . . ?
F8B C6H F7 118(2) . . ?
F8 C6H F7 104(3) . . ?
F9B C6H F7 91(2) . . ?
F7B C6H C7H 105.3(17) . . ?
F9 C6H C7H 110.6(14) . . ?
F8B C6H C7H 110.4(14) . . ?
F8 C6H C7H 114.8(18) . . ?
F9B C6H C7H 111.4(15) . . ?
F7 C6H C7H 114.5(15) . . ?
O3H C7H C8H 128.6(6) . . ?
O3H C7H C6H 113.0(6) . . ?
C8H C7H C6H 118.4(6) . . ?
C7H C8H C9H 121.2(6) . . ?
O4H C9H C8H 127.1(7) . . ?
O4H C9H C10H 114.8(6) . . ?
C8H C9H C10H 118.0(6) . . ?
F11 C10H F10B 82(2) . . ?
F11 C10H F10 108.7(18) . . ?
F10B C10H F10 28(2) . . ?
F11 C10H F12 118.7(13) . . ?
F10B C10H F12 115.7(16) . . ?
F10 C10H F12 93.6(14) . . ?
F11 C10H F11B 32.5(19) . . ?
F10B C10H F11B 108.5(19) . . ?
F10 C10H F11B 129.3(17) . . ?
F12 C10H F11B 89.9(14) . . ?
F11 C10H C9H 113.1(11) . . ?
F10B C10H C9H 116.1(13) . . ?
F10 C10H C9H 111.7(12) . . ?
F12 C10H C9H 109.4(6) . . ?
F11B C10H C9H 114.6(14) . . ?
F14 C11H F15 104.6(11) . . ?
F14 C11H F13 105.9(10) . . ?
F15 C11H F13 107.6(10) . . ?
F14 C11H C12H 113.0(9) . . ?
F15 C11H C12H 115.0(8) . . ?
F13 C11H C12H 110.2(10) . . ?
O5H C12H C13H 128.2(8) . . ?
O5H C12H C11H 113.9(7) . . ?
C13H C12H C11H 117.9(8) . . ?
C14H C13H C12H 121.6(7) . . ?
O6H C14H C13H 128.2(6) . . ?
O6H C14H C15H 112.5(7) . . ?
C13H C14H C15H 119.3(7) . . ?
F17B C15H F16 123(3) . . ?
F17B C15H F18 92(2) . . ?
F16 C15H F18 99(2) . . ?
F17B C15H F17 15(2) . . ?
F16 C15H F17 114(3) . . ?
F18 C15H F17 105.6(17) . . ?
F17B C15H F16B 110(2) . . ?
F16 C15H F16B 21(4) . . ?
F18 C15H F16B 118(2) . . ?
F17 C15H F16B 97(2) . . ?
F17B C15H F18B 102(2) . . ?
F16 C15H F18B 91(3) . . ?
F18 C15H F18B 11(3) . . ?
F17 C15H F18B 115(2) . . ?
F16B C15H F18B 111(2) . . ?
F17B C15H C14H 114.2(15) . . ?
F16 C15H C14H 112(2) . . ?
F18 C15H C14H 113.1(15) . . ?
F17 C15H C14H 112.7(11) . . ?
F16B C15H C14H 108.5(13) . . ?
F18B C15H C14H 111.3(17) . . ?

loop_
_geom_bond_atom_site_label_1
_geom_bond_atom_site_label_2
_geom_bond_distance
_geom_bond_site_symmetry_2
_geom_bond_publ_flag
Gd O5H 2.339(5) . ?
Gd O3H 2.367(4) . ?
Gd O6H 2.372(4) . ?
Gd O4H 2.374(5) . ?
Gd O2H 2.398(4) . ?
Gd O1H 2.404(5) . ?
Gd N3 2.519(5) . ?
Gd N1 2.599(5) . ?
N1 C1 1.279(8) . ?
N1 C2 1.514(8) . ?
N2 O2 1.261(7) . ?
N2 C1 1.380(8) . ?
N2 C3 1.510(9) . ?
N3 C8 1.320(8) . ?
N3 C9 1.396(8) . ?
N4 C8 1.333(8) . ?
N4 C14 1.395(8) . ?
O1H C2H 1.259(9) . ?
O2H C4H 1.256(8) . ?
O3H C7H 1.251(7) . ?
O4H C9H 1.253(8) . ?
O5H C12H 1.258(9) . ?
O6H C14H 1.272(8) . ?
C1 C8 1.472(8) . ?
C2 C4 1.532(10) . ?
C2 C5 1.548(10) . ?
C2 C3 1.553(10) . ?
C3 C7 1.520(10) . ?
C3 C6 1.536(11) . ?
C9 C10 1.399(9) . ?
C9 C14 1.401(10) . ?
C10 C11 1.373(9) . ?
C11 C12 1.415(10) . ?
C12 C13 1.358(9) . ?
C13 C14 1.396(9) . ?
C1H F1B 1.21(3) . ?
C1H F3B 1.30(3) . ?
C1H F2 1.315(15) . ?
C1H F3 1.28(3) . ?
C1H F1 1.31(4) . ?
C1H C2H 1.531(11) . ?
C2H C3H 1.393(10) . ?
C3H C4H 1.386(10) . ?
C4H C5H 1.551(11) . ?
C5H F5B 1.29(2) . ?
C5H F6 1.308(10) . ?
C5H F4 1.314(11) . ?
C5H F5 1.35(3) . ?
C6H F7B 1.24(4) . ?
C6H F9 1.28(3) . ?
C6H F8B 1.30(3) . ?
C6H F8 1.32(3) . ?
C6H F9B 1.32(3) . ?
C6H F7 1.37(4) . ?
C6H C7H 1.562(9) . ?
C7H C8H 1.378(9) . ?
C8H C9H 1.384(9) . ?
C9H C10H 1.522(9) . ?
C10H F11 1.238(17) . ?
C10H F10B 1.26(2) . ?
C10H F10 1.280(18) . ?
C10H F12 1.293(8) . ?
C10H F11B 1.35(2) . ?
C11H F14 1.282(12) . ?
C11H F15 1.311(12) . ?
C11H F13 1.316(13) . ?
C11H C12H 1.511(12) . ?
C12H C13H 1.380(10) . ?
C13H C14H 1.363(11) . ?
C14H C15H 1.547(9) . ?
C15H F17B 1.26(3) . ?
C15H F16 1.26(4) . ?
C15H F18 1.29(3) . ?
C15H F17 1.31(3) . ?
C15H F16B 1.33(3) . ?
C15H F18B 1.37(4) . ?
